data_4310544
loop_
_publ_author_name
'Zheng Huang'
'Hai-Bin Song'
'Miao Du'
'Shen-Tan Chen'
'Xian-He Bu'
'Joan Ribas'

_publ_contact_author
;
  Xian-He Bu
  Department of Chemistry, Nankai University, Tianjin 300071,China
;
_publ_contact_author_email buxh@nankai.edu.cn
_publ_section_title
;
 Coordination Polymers Assembled from Angular Dipyridyl Ligands and CuII,
 CdII, CoII Salts: Crystal Structures and Properties
;
_journal_name_full 'Inorganic Chemistry'
_journal_page_first 931
_journal_page_last 944
_journal_paper_doi 10.1021/ic034999d
_journal_volume 43
_journal_year 2004
_chemical_formula_sum 'C26 H16 Co N10 O2 S2'
_chemical_formula_weight 623.54
_chemical_name_systematic
; 
 ? 
;
_space_group_IT_number 14
_symmetry_cell_setting monoclinic
_symmetry_space_group_name_Hall '-P 2ybc'
_symmetry_space_group_name_H-M 'P 1 21/c 1'
_atom_sites_solution_hydrogens geom
_atom_sites_solution_primary direct
_atom_sites_solution_secondary difmap
_audit_creation_method SHELXL-97
_cell_angle_alpha 90.00
_cell_angle_beta 103.307(6)
_cell_angle_gamma 90.00
_cell_formula_units_Z 2
_cell_length_a 8.120(3)
_cell_length_b 9.829(4)
_cell_length_c 17.453(6)
_cell_measurement_reflns_used 592
_cell_measurement_temperature 293(2)
_cell_measurement_theta_max 22.17
_cell_measurement_theta_min 2.39
_cell_volume 1355.6(9)
_computing_cell_refinement 'Bruker SMART'
_computing_data_collection 'Bruker SMART'
_computing_data_reduction 'Bruker SAINT'
_computing_molecular_graphics 'Bruker SHELXTL'
_computing_publication_material 'Bruker SHELXTL'
_computing_structure_refinement 'SHELXL-97 (Sheldrick, 1997)'
_computing_structure_solution 'SHELXS-97 (Sheldrick, 1990)'
_diffrn_ambient_temperature 293(2)
_diffrn_measured_fraction_theta_full 0.972
_diffrn_measured_fraction_theta_max 0.972
_diffrn_measurement_device_type 'CCD area detector'
_diffrn_measurement_method 'phi and omega scans'
_diffrn_radiation_monochromator graphite
_diffrn_radiation_source 'fine-focus sealed tube'
_diffrn_radiation_type MoK\a
_diffrn_radiation_wavelength 0.71073
_diffrn_reflns_av_R_equivalents 0.0517
_diffrn_reflns_av_sigmaI/netI 0.0746
_diffrn_reflns_limit_h_max 5
_diffrn_reflns_limit_h_min -9
_diffrn_reflns_limit_k_max 11
_diffrn_reflns_limit_k_min -11
_diffrn_reflns_limit_l_max 17
_diffrn_reflns_limit_l_min -20
_diffrn_reflns_number 4712
_diffrn_reflns_theta_full 25.03
_diffrn_reflns_theta_max 25.03
_diffrn_reflns_theta_min 2.39
_exptl_absorpt_coefficient_mu 0.833
_exptl_absorpt_correction_T_max 1.000000
_exptl_absorpt_correction_T_min 0.855215
_exptl_absorpt_correction_type multi-scan
_exptl_absorpt_process_details SADABS
_exptl_crystal_density_diffrn 1.528
_exptl_crystal_density_meas 0
_exptl_crystal_density_method 'not measured'
_exptl_crystal_F_000 634
_exptl_crystal_size_max 0.30
_exptl_crystal_size_mid 0.20
_exptl_crystal_size_min 0.15
_refine_diff_density_max 0.458
_refine_diff_density_min -0.465
_refine_diff_density_rms 0.061
_refine_ls_extinction_coef 0.0009(7)
_refine_ls_extinction_expression Fc^*^=kFc[1+0.001xFc^2^\l^3^/sin(2\q)]^-1/4^
_refine_ls_extinction_method SHELXL
_refine_ls_goodness_of_fit_ref 1.064
_refine_ls_hydrogen_treatment mixed
_refine_ls_matrix_type full
_refine_ls_number_parameters 188
_refine_ls_number_reflns 2334
_refine_ls_number_restraints 0
_refine_ls_restrained_S_all 1.064
_refine_ls_R_factor_all 0.0933
_refine_ls_R_factor_gt 0.0475
_refine_ls_shift/su_max 0.000
_refine_ls_shift/su_mean 0.000
_refine_ls_structure_factor_coef Fsqd
_refine_ls_weighting_details 'calc w=1/[\s^2^(Fo^2^)+(0.0316P)^2^+0.0000P] where P=(Fo^2^+2Fc^2^)/3'
_refine_ls_weighting_scheme calc
_refine_ls_wR_factor_gt 0.0807
_refine_ls_wR_factor_ref 0.0920
_reflns_number_gt 1517
_reflns_number_total 2334
_reflns_threshold_expression >2sigma(I)
_cod_data_source_file ic034999dsi20031209_011018_6.cif
_cod_data_source_block 6
_cod_depositor_comments
;
The following automatic conversions were performed:
'_symmetry_cell_setting' value 'Monoclinic' changed to 'monoclinic'
according to '/home/saulius/struct/CIF-dictionaries/cif_core.dic'
dictionary named 'cif_core.dic' version 2.4.1 from
2010-06-29.

'_exptl_absorpt_correction_type' value 'MULTI-SCAN' changed
to 'multi-scan' according to
'/home/saulius/struct/CIF-dictionaries/cif_core.dic' dictionary named
'cif_core.dic' version 2.4.1 from 2010-06-29.

Automatic conversion script
Id: cif_fix_enum 1527 2010-12-29 10:47:43Z saulius 
;
_cod_database_code 4310544

loop_
_symmetry_equiv_pos_as_xyz
'x, y, z'
'-x, y+1/2, -z+1/2'
'-x, -y, -z'
'x, -y-1/2, z-1/2'

loop_
_atom_site_label
_atom_site_type_symbol
_atom_site_fract_x
_atom_site_fract_y
_atom_site_fract_z
_atom_site_U_iso_or_equiv
_atom_site_adp_type
_atom_site_occupancy
_atom_site_symmetry_multiplicity
_atom_site_calc_flag
_atom_site_refinement_flags
_atom_site_disorder_assembly
_atom_site_disorder_group
Co1 Co 0.0000 0.5000 0.5000 0.0306(2) Uani 1 2 d S . .
S1 S 0.19367(18) 0.73374(14) 0.29973(7) 0.0840(5) Uani 1 1 d . . .
N1 N 0.0681(3) 0.2898(3) 0.48266(16) 0.0319(7) Uani 1 1 d . . .
N2 N 0.4627(4) -0.0564(3) 0.60501(19) 0.0557(10) Uani 1 1 d . . .
N3 N 0.5510(4) -0.0688(3) 0.68463(19) 0.0542(9) Uani 1 1 d . . .
N4 N 0.7386(3) 0.0456(3) 0.92835(17) 0.0327(7) Uani 1 1 d . . .
N5 N 0.0647(4) 0.5609(3) 0.39682(17) 0.0385(8) Uani 1 1 d . . .
O1 O 0.3563(3) 0.0902(2) 0.67561(14) 0.0391(6) Uani 1 1 d . . .
C1 C 0.1645(4) 0.2221(3) 0.5428(2) 0.0339(9) Uani 1 1 d . . .
H1 H 0.1856 0.2618 0.5925 0.041 Uiso 1 1 calc R . .
C2 C 0.2348(4) 0.0963(4) 0.5353(2) 0.0345(9) Uani 1 1 d . . .
C3 C 0.1982(4) 0.0336(4) 0.4617(2) 0.0440(10) Uani 1 1 d . . .
H3 H 0.2427 -0.0515 0.4548 0.053 Uiso 1 1 calc R . .
C4 C 0.0948(4) 0.1003(4) 0.3997(2) 0.0452(11) Uani 1 1 d . . .
H4 H 0.0665 0.0604 0.3501 0.054 Uiso 1 1 calc R . .
C5 C 0.0340(4) 0.2269(4) 0.4122(2) 0.0410(10) Uani 1 1 d . . .
H5 H -0.0345 0.2716 0.3696 0.049 Uiso 1 1 calc R . .
C6 C 0.3506(4) 0.0367(3) 0.6026(2) 0.0369(10) Uani 1 1 d . . .
C7 C 0.4846(4) 0.0187(4) 0.7231(2) 0.0367(9) Uani 1 1 d . . .
C8 C 0.6878(4) 0.0191(3) 0.8510(2) 0.0350(9) Uani 1 1 d . . .
H8 H 0.7638 -0.0230 0.8260 0.042 Uiso 1 1 calc R . .
C9 C 0.5281(4) 0.0511(3) 0.8063(2) 0.0340(9) Uani 1 1 d . . .
C10 C 0.4149(5) 0.1150(4) 0.8426(2) 0.0446(10) Uani 1 1 d . . .
H10 H 0.3068 0.1380 0.8144 0.053 Uiso 1 1 calc R . .
C11 C 0.4669(5) 0.1434(4) 0.9217(2) 0.0473(11) Uani 1 1 d . . .
H11 H 0.3940 0.1867 0.9478 0.057 Uiso 1 1 calc R . .
C12 C 0.6262(5) 0.1079(4) 0.9616(2) 0.0417(10) Uani 1 1 d . . .
H12 H 0.6584 0.1281 1.0150 0.050 Uiso 1 1 calc R . .
C13 C 0.1157(4) 0.6321(4) 0.3549(2) 0.0382(10) Uani 1 1 d . . .

loop_
_atom_site_aniso_label
_atom_site_aniso_U_11
_atom_site_aniso_U_22
_atom_site_aniso_U_33
_atom_site_aniso_U_23
_atom_site_aniso_U_13
_atom_site_aniso_U_12
Co1 0.0287(4) 0.0355(4) 0.0260(4) 0.0034(4) 0.0029(3) 0.0017(3)
S1 0.1104(11) 0.0859(11) 0.0577(9) 0.0250(7) 0.0233(8) -0.0285(8)
N1 0.0305(16) 0.0371(18) 0.0256(17) 0.0041(14) 0.0018(13) 0.0048(13)
N2 0.064(2) 0.056(2) 0.040(2) -0.0031(17) -0.0021(17) 0.0260(18)
N3 0.060(2) 0.053(2) 0.043(2) -0.0020(18) -0.0037(18) 0.0248(18)
N4 0.0277(17) 0.0365(18) 0.0332(19) -0.0023(14) 0.0054(14) 0.0020(13)
N5 0.0356(18) 0.0469(19) 0.0317(19) 0.0031(16) 0.0052(15) -0.0023(15)
O1 0.0362(15) 0.0430(16) 0.0348(16) 0.0024(13) 0.0016(12) 0.0113(11)
C1 0.032(2) 0.039(2) 0.030(2) -0.0009(17) 0.0050(17) -0.0006(17)
C2 0.034(2) 0.036(2) 0.031(2) 0.0036(18) 0.0015(17) 0.0015(16)
C3 0.044(2) 0.045(3) 0.041(3) -0.0064(19) 0.0052(19) 0.0068(18)
C4 0.044(2) 0.056(3) 0.032(2) -0.008(2) 0.0031(19) 0.006(2)
C5 0.036(2) 0.052(3) 0.033(2) 0.008(2) 0.0052(18) 0.0063(19)
C6 0.039(2) 0.038(3) 0.033(2) -0.0015(17) 0.0055(18) 0.0031(17)
C7 0.032(2) 0.035(2) 0.039(2) 0.0059(19) -0.0010(17) 0.0068(17)
C8 0.034(2) 0.037(2) 0.034(2) 0.0000(18) 0.0066(17) 0.0063(17)
C9 0.035(2) 0.030(2) 0.035(2) 0.0031(17) 0.0032(18) 0.0012(16)
C10 0.040(2) 0.046(3) 0.044(3) 0.005(2) 0.002(2) 0.0080(19)
C11 0.040(2) 0.056(3) 0.047(3) -0.002(2) 0.012(2) 0.014(2)
C12 0.042(2) 0.043(2) 0.038(2) 0.0005(19) 0.0041(19) 0.0031(19)
C13 0.037(2) 0.047(3) 0.027(2) -0.0025(19) 0.0007(18) 0.0010(19)

loop_
_atom_type_symbol
_atom_type_description
_atom_type_scat_dispersion_real
_atom_type_scat_dispersion_imag
_atom_type_scat_source
C C 0.0033 0.0016 'International Tables Vol C Tables 4.2.6.8 and 6.1.1.4'
H H 0.0000 0.0000 'International Tables Vol C Tables 4.2.6.8 and 6.1.1.4'
N N 0.0061 0.0033 'International Tables Vol C Tables 4.2.6.8 and 6.1.1.4'
O O 0.0106 0.0060 'International Tables Vol C Tables 4.2.6.8 and 6.1.1.4'
S S 0.1246 0.1234 'International Tables Vol C Tables 4.2.6.8 and 6.1.1.4'
Co Co 0.3494 0.9721 'International Tables Vol C Tables 4.2.6.8 and 6.1.1.4'

loop_
_geom_angle_atom_site_label_1
_geom_angle_atom_site_label_2
_geom_angle_atom_site_label_3
_geom_angle
_geom_angle_site_symmetry_1
_geom_angle_site_symmetry_3
_geom_angle_publ_flag
N5 Co1 N5 180.000(1) 3_566 . ?
N5 Co1 N1 88.29(11) 3_566 . ?
N5 Co1 N1 91.71(11) . . ?
N5 Co1 N1 91.71(11) 3_566 3_566 ?
N5 Co1 N1 88.29(11) . 3_566 ?
N1 Co1 N1 180.000(1) . 3_566 ?
N5 Co1 N4 88.29(11) 3_566 2_656 ?
N5 Co1 N4 91.71(11) . 2_656 ?
N1 Co1 N4 91.67(10) . 2_656 ?
N1 Co1 N4 88.33(10) 3_566 2_656 ?
N5 Co1 N4 91.71(11) 3_566 4_465 ?
N5 Co1 N4 88.29(11) . 4_465 ?
N1 Co1 N4 88.33(10) . 4_465 ?
N1 Co1 N4 91.67(10) 3_566 4_465 ?
N4 Co1 N4 180.0 2_656 4_465 ?
C1 N1 C5 116.7(3) . . ?
C1 N1 Co1 119.1(2) . . ?
C5 N1 Co1 123.8(2) . . ?
C6 N2 N3 106.8(3) . . ?
C7 N3 N2 106.1(3) . . ?
C12 N4 C8 116.3(3) . . ?
C12 N4 Co1 120.1(2) . 2_646 ?
C8 N4 Co1 123.5(2) . 2_646 ?
C13 N5 Co1 157.2(3) . . ?
C7 O1 C6 102.9(3) . . ?
N1 C1 C2 123.6(3) . . ?
N1 C1 H1 118.2 . . ?
C2 C1 H1 118.2 . . ?
C1 C2 C3 118.6(3) . . ?
C1 C2 C6 119.4(3) . . ?
C3 C2 C6 122.0(3) . . ?
C4 C3 C2 118.5(3) . . ?
C4 C3 H3 120.8 . . ?
C2 C3 H3 120.8 . . ?
C3 C4 C5 118.9(4) . . ?
C3 C4 H4 120.5 . . ?
C5 C4 H4 120.5 . . ?
N1 C5 C4 123.7(3) . . ?
N1 C5 H5 118.2 . . ?
C4 C5 H5 118.2 . . ?
N2 C6 O1 111.8(3) . . ?
N2 C6 C2 129.6(4) . . ?
O1 C6 C2 118.4(3) . . ?
N3 C7 O1 112.4(3) . . ?
N3 C7 C9 129.5(3) . . ?
O1 C7 C9 118.1(3) . . ?
N4 C8 C9 123.5(3) . . ?
N4 C8 H8 118.3 . . ?
C9 C8 H8 118.3 . . ?
C10 C9 C8 118.7(3) . . ?
C10 C9 C7 121.7(3) . . ?
C8 C9 C7 119.6(3) . . ?
C11 C10 C9 118.0(3) . . ?
C11 C10 H10 121.0 . . ?
C9 C10 H10 121.0 . . ?
C12 C11 C10 119.7(4) . . ?
C12 C11 H11 120.1 . . ?
C10 C11 H11 120.1 . . ?
N4 C12 C11 123.8(4) . . ?
N4 C12 H12 118.1 . . ?
C11 C12 H12 118.1 . . ?
N5 C13 S1 177.4(3) . . ?

loop_
_geom_bond_atom_site_label_1
_geom_bond_atom_site_label_2
_geom_bond_distance
_geom_bond_site_symmetry_2
_geom_bond_publ_flag
Co1 N5 2.077(3) 3_566 ?
Co1 N5 2.077(3) . ?
Co1 N1 2.178(3) . ?
Co1 N1 2.178(3) 3_566 ?
Co1 N4 2.247(3) 2_656 ?
Co1 N4 2.247(3) 4_465 ?
S1 C13 1.615(4) . ?
N1 C1 1.334(4) . ?
N1 C5 1.347(4) . ?
N2 C6 1.284(4) . ?
N2 N3 1.415(4) . ?
N3 C7 1.283(4) . ?
N4 C12 1.337(4) . ?
N4 C8 1.344(4) . ?
N4 Co1 2.247(3) 2_646 ?
N5 C13 1.155(4) . ?
O1 C7 1.367(4) . ?
O1 C6 1.370(4) . ?
C1 C2 1.380(4) . ?
C1 H1 0.9300 . ?
C2 C3 1.393(5) . ?
C2 C6 1.449(5) . ?
C3 C4 1.374(5) . ?
C3 H3 0.9300 . ?
C4 C5 1.374(5) . ?
C4 H4 0.9300 . ?
C5 H5 0.9300 . ?
C7 C9 1.449(5) . ?
C8 C9 1.387(4) . ?
C8 H8 0.9300 . ?
C9 C10 1.381(5) . ?
C10 C11 1.376(5) . ?
C10 H10 0.9300 . ?
C11 C12 1.366(5) . ?
C11 H11 0.9300 . ?
C12 H12 0.9300 . ?

loop_
_geom_torsion_atom_site_label_1
_geom_torsion_atom_site_label_2
_geom_torsion_atom_site_label_3
_geom_torsion_atom_site_label_4
_geom_torsion
_geom_torsion_site_symmetry_1
_geom_torsion_site_symmetry_2
_geom_torsion_site_symmetry_3
_geom_torsion_site_symmetry_4
_geom_torsion_publ_flag
N5 Co1 N1 C1 -47.4(3) 3_566 . . . ?
N5 Co1 N1 C1 132.6(3) . . . . ?
N1 Co1 N1 C1 169(100) 3_566 . . . ?
N4 Co1 N1 C1 40.8(3) 2_656 . . . ?
N4 Co1 N1 C1 -139.2(3) 4_465 . . . ?
N5 Co1 N1 C5 140.0(3) 3_566 . . . ?
N5 Co1 N1 C5 -40.0(3) . . . . ?
N1 Co1 N1 C5 -4(100) 3_566 . . . ?
N4 Co1 N1 C5 -131.7(3) 2_656 . . . ?
N4 Co1 N1 C5 48.3(3) 4_465 . . . ?
C6 N2 N3 C7 -0.3(4) . . . . ?
N5 Co1 N5 C13 -106(100) 3_566 . . . ?
N1 Co1 N5 C13 -145.9(8) . . . . ?
N1 Co1 N5 C13 34.1(8) 3_566 . . . ?
N4 Co1 N5 C13 -54.2(8) 2_656 . . . ?
N4 Co1 N5 C13 125.8(8) 4_465 . . . ?
C5 N1 C1 C2 2.8(5) . . . . ?
Co1 N1 C1 C2 -170.3(3) . . . . ?
N1 C1 C2 C3 -2.6(5) . . . . ?
N1 C1 C2 C6 174.2(3) . . . . ?
C1 C2 C3 C4 0.5(5) . . . . ?
C6 C2 C3 C4 -176.2(3) . . . . ?
C2 C3 C4 C5 1.1(5) . . . . ?
C1 N1 C5 C4 -1.0(5) . . . . ?
Co1 N1 C5 C4 171.7(3) . . . . ?
C3 C4 C5 N1 -0.9(6) . . . . ?
N3 N2 C6 O1 0.3(4) . . . . ?
N3 N2 C6 C2 175.0(4) . . . . ?
C7 O1 C6 N2 -0.2(4) . . . . ?
C7 O1 C6 C2 -175.6(3) . . . . ?
C1 C2 C6 N2 -159.1(4) . . . . ?
C3 C2 C6 N2 17.6(6) . . . . ?
C1 C2 C6 O1 15.3(5) . . . . ?
C3 C2 C6 O1 -168.0(3) . . . . ?
N2 N3 C7 O1 0.2(4) . . . . ?
N2 N3 C7 C9 -178.8(4) . . . . ?
C6 O1 C7 N3 -0.1(4) . . . . ?
C6 O1 C7 C9 179.1(3) . . . . ?
C12 N4 C8 C9 -0.9(5) . . . . ?
Co1 N4 C8 C9 -178.0(3) 2_646 . . . ?
N4 C8 C9 C10 0.7(5) . . . . ?
N4 C8 C9 C7 179.9(3) . . . . ?
N3 C7 C9 C10 -159.3(4) . . . . ?
O1 C7 C9 C10 21.7(5) . . . . ?
N3 C7 C9 C8 21.5(6) . . . . ?
O1 C7 C9 C8 -157.5(3) . . . . ?
C8 C9 C10 C11 -0.1(5) . . . . ?
C7 C9 C10 C11 -179.3(3) . . . . ?
C9 C10 C11 C12 -0.2(6) . . . . ?
C8 N4 C12 C11 0.5(5) . . . . ?
Co1 N4 C12 C11 177.7(3) 2_646 . . . ?
C10 C11 C12 N4 0.0(6) . . . . ?
Co1 N5 C13 S1 40(9) . . . . ?
